data_2003648
loop_
_publ_author_name
'Burkhart, B. M.'
'Papchikhin, A.'
'Chattopadhyaya, J.'
'Sundaralingam, M.'

_publ_section_title
2',3'-Dideoxy-3'-<i>C</i>,2'-<i>N</i>-[(3<i>R</i>,5<i>R</i>)-5-ethoxycarbonyl-2-methyl-1,2-isoxazolidine]ribothymidine
_journal_issue 7
_journal_name_full 'Acta Crystallographica Section C'
_journal_page_first 1462
_journal_page_last 1464
_journal_paper_doi 10.1107/S0108270194014332
_journal_volume 51
_journal_year 1995
_chemical_formula_moiety 'C15 H21 N3 O7'
_chemical_formula_sum 'C15 H21 N3 O7'
_chemical_formula_weight 355.35
_chemical_name_systematic
;
2',3'-dideoxy-3'-C-2'-N-[N(R)-methyl-5-(R)-ethoxycarbonyl-1,2-isoxazolidine]
ribothymidine
;
_space_group_IT_number 4
_symmetry_cell_setting monoclinic
_symmetry_space_group_name_Hall 'P 2yb'
_symmetry_space_group_name_H-M 'P 1 21 1'
_audit_creation_method SHELXL93
_cell_angle_alpha 90.00
_cell_angle_beta 93.43(2)
_cell_angle_gamma 90.00
_cell_formula_units_Z 2
_cell_length_a 5.5020(10)
_cell_length_b 15.3840(10)
_cell_length_c 9.918(2)
_cell_measurement_reflns_used 25
_cell_measurement_temperature 295(2)
_cell_measurement_theta_max 30
_cell_measurement_theta_min 22
_cell_volume 838.0(2)
_computing_cell_refinement 'MSC/AFC Diffractometer Control Software'
_computing_data_collection
;
MSC/AFC Diffractometer Control Software
(Molecular Structure Corporation, 1988)
;
_computing_data_reduction 'MSC/AFC Diffractometer Control Software'
_computing_structure_refinement 'SHELXL93 (Sheldrick, 1993)'
_computing_structure_solution 'SHELXS86 (Sheldrick, 1990)'
_diffrn_ambient_temperature 295(2)
_diffrn_measurement_device 'Rigaku AFC5S four-circle'
_diffrn_measurement_method \w/2\q
_diffrn_radiation_monochromator graphite
_diffrn_radiation_source 'fine-focus sealed tube'
_diffrn_radiation_type MoK\a
_diffrn_radiation_wavelength 0.71070
_diffrn_reflns_av_R_equivalents 0.0000
_diffrn_reflns_av_sigmaI/netI 0.0589
_diffrn_reflns_limit_h_max 7
_diffrn_reflns_limit_h_min 0
_diffrn_reflns_limit_k_max 20
_diffrn_reflns_limit_k_min 0
_diffrn_reflns_limit_l_max 12
_diffrn_reflns_limit_l_min -12
_diffrn_reflns_number 2010
_diffrn_reflns_theta_max 27.56
_diffrn_reflns_theta_min 2.06
_diffrn_standards_decay_% 4.5
_diffrn_standards_interval_count 50
_diffrn_standards_number 6
_exptl_absorpt_coefficient_mu 0.113
_exptl_absorpt_correction_type none
_exptl_crystal_colour colorless
_exptl_crystal_density_diffrn 1.408
_exptl_crystal_description trapezoid
_exptl_crystal_F_000 376
_exptl_crystal_size_max 0.50
_exptl_crystal_size_mid 0.38
_exptl_crystal_size_min 0.27
_refine_diff_density_max 0.165
_refine_diff_density_min -0.144
_refine_ls_abs_structure_details 'Flack  (1983)'
_refine_ls_abs_structure_Flack -0.74(161)
_refine_ls_extinction_coef 0.0037(25)
_refine_ls_extinction_method 'SHELXL93 (Sheldrick, 1993)'
_refine_ls_goodness_of_fit_all 1.050
_refine_ls_goodness_of_fit_obs 1.091
_refine_ls_matrix_type full
_refine_ls_number_parameters 291
_refine_ls_number_reflns 2003
_refine_ls_number_restraints 8
_refine_ls_restrained_S_all 1.408
_refine_ls_restrained_S_obs 1.089
_refine_ls_R_factor_all 0.0762
_refine_ls_R_factor_obs 0.0369
_refine_ls_shift/esd_max 0.000
_refine_ls_shift/esd_mean 0.000
_refine_ls_structure_factor_coef Fsqd
_refine_ls_weighting_scheme
; calc w = 1/[\s^2^(F~o~^2^) + (0.0279P)^2^ + 0.1537P]
where P = (F~o~^2^ + 2F~c~^2^)/3
;
_refine_ls_wR_factor_all 0.1311
_refine_ls_wR_factor_obs 0.0834
_reflns_number_observed 1447
_reflns_number_total 2010
_reflns_observed_criterion >2sigma(I)
_cod_data_source_file cr1159.cif
_cod_data_source_block nt
_cod_original_sg_symbol_H-M P21
_cod_database_code 2003648

loop_
_symmetry_equiv_pos_as_xyz
'x, y, z'
'-x, y+1/2, -z'

loop_
_atom_site_aniso_label
_atom_site_aniso_U_11
_atom_site_aniso_U_12
_atom_site_aniso_U_13
_atom_site_aniso_U_22
_atom_site_aniso_U_23
_atom_site_aniso_U_33
C1' 0.0284(15) 0.0017(14) 0.0011(11) 0.043(2) -0.0017(13) 0.0197(14)
C2' 0.0290(15) 0.0028(14) -0.0004(12) 0.041(2) -0.0007(13) 0.0259(14)
C3' 0.0268(14) 0.0047(13) -0.0050(11) 0.041(2) -0.0028(13) 0.0259(14)
C4' 0.034(2) 0.000(2) -0.0001(12) 0.048(2) 0.0066(15) 0.0249(14)
O4' 0.0324(11) -0.0089(11) -0.0030(8) 0.0487(15) 0.0059(11) 0.0308(10)
C5' 0.046(2) 0.006(2) -0.004(2) 0.041(2) 0.006(2) 0.048(2)
O5' 0.0311(13) 0.0105(14) 0.0019(11) 0.072(2) -0.0034(14) 0.058(2)
C2" 0.073(3) -0.008(2) -0.018(2) 0.040(2) -0.002(2) 0.066(3)
N2" 0.047(2) 0.0036(14) -0.0047(12) 0.039(2) -0.0014(13) 0.0342(15)
O3" 0.057(2) 0.0256(14) -0.0072(11) 0.055(2) -0.0050(12) 0.0325(12)
C3" 0.043(2) 0.012(2) -0.0056(13) 0.051(2) -0.0014(15) 0.027(2)
C4" 0.063(2) 0.014(2) -0.011(2) 0.056(2) -0.006(2) 0.031(2)
O4"A 0.115(3) 0.045(3) -0.055(2) 0.075(4) -0.020(2) 0.054(2)
O5"A 0.103(3) 0.021(2) -0.015(2) 0.061(2) -0.014(2) 0.032(2)
C5"A 0.099(5) -0.012(3) -0.002(3) 0.057(4) -0.012(2) 0.036(3)
C6"A 0.083(4) -0.001(3) 0.007(3) 0.077(4) -0.007(3) 0.045(3)
N1 0.0296(13) 0.0010(12) -0.0001(10) 0.040(2) -0.0028(11) 0.0256(13)
C2 0.032(2) -0.0001(15) 0.0019(12) 0.045(2) 0.0023(13) 0.0257(15)
O2 0.0413(14) 0.0170(13) -0.0026(10) 0.067(2) -0.0019(12) 0.0346(12)
N3 0.0371(14) 0.0025(15) -0.0064(11) 0.057(2) -0.0010(14) 0.0274(13)
C4 0.041(2) -0.011(2) 0.0081(13) 0.042(2) -0.0023(15) 0.028(2)
O4 0.064(2) -0.004(2) 0.0037(10) 0.075(2) -0.0103(13) 0.0261(11)
C5 0.036(2) -0.003(2) 0.0089(13) 0.043(2) -0.0039(15) 0.034(2)
C5M 0.049(2) 0.004(2) 0.012(2) 0.059(3) -0.014(2) 0.047(2)
C6 0.029(2) 0.0017(15) 0.0025(12) 0.041(2) -0.0007(15) 0.0308(14)

loop_
_atom_site_label
_atom_site_occupancy
_atom_site_fract_x
_atom_site_fract_y
_atom_site_fract_z
_atom_site_U_iso_or_equiv
_atom_site_thermal_displace_type
_atom_site_calc_flag
_atom_site_refinement_flags
_atom_site_disorder_group
_atom_site_type_symbol
C1' 1 0.0701(5) 0.8156(2) 0.7464(3) 0.0303(7) Uani d . . C
H1' 1 0.2135(54) 0.7828(12) 0.7238(9) 0.033(9) Uiso calc R . H
C2' 1 -0.1569(6) 0.7657(2) 0.6944(3) 0.0321(7) Uani d . . C
H2' 1 -0.2946(48) 0.7758(4) 0.7506(20) 0.034(9) Uiso calc R . H
C3' 1 -0.2028(6) 0.8039(2) 0.5513(3) 0.0314(7) Uani d . . C
H3' 1 -0.3716(55) 0.8020(2) 0.5224(10) 0.030(8) Uiso calc R . H
C4' 1 -0.1088(6) 0.8963(2) 0.5606(3) 0.0355(7) Uani d . . C
H4' 1 -0.0295(32) 0.9094(6) 0.4821(32) 0.036(9) Uiso calc R . H
O4' 1 0.0693(4) 0.8969(2) 0.6760(2) 0.0375(6) Uani d . . O
C5' 1 -0.2996(7) 0.9640(3) 0.5808(4) 0.0454(9) Uani d . . C
H5'1 1 -0.2223(22) 1.0200(16) 0.5951(5) 0.071(14) Uiso calc R . H
H5'2 1 -0.4075(31) 0.9679(3) 0.5004(23) 0.052(11) Uiso calc R . H
O5' 1 -0.4374(5) 0.9435(2) 0.6936(3) 0.0538(7) Uani d . . O
H5' 1 -0.5763(89) 0.9381(33) 0.6693(18) 0.072(16) Uiso calc R . H
C2" 1 -0.3274(9) 0.6231(3) 0.6558(5) 0.0605(12) Uani d . . C
H2" 1 -0.2858(12) 0.5641(15) 0.6391(28) 0.071(14) Uiso calc R . H
H2"2 1 -0.4197(36) 0.6458(13) 0.5794(26) 0.055(11) Uiso calc R . H
H2"3 1 -0.4216(36) 0.6260(15) 0.7332(23) 0.116(23) Uiso calc R . H
N2" 1 -0.1052(5) 0.6741(2) 0.6798(3) 0.0402(7) Uani d . . N
O3" 1 0.0313(5) 0.6722(2) 0.5580(2) 0.0485(7) Uani d . . O
C3" 1 -0.0533(7) 0.7417(2) 0.4698(3) 0.0405(9) Uani d . . C
H3" 1 0.0970(59) 0.7751(13) 0.4406(12) 0.048(11) Uiso calc R . H
C4" 1 -0.1931(7) 0.7091(3) 0.3424(3) 0.0504(10) Uani d D . C
O4"A 0.874(8) -0.3438(10) 0.7521(4) 0.2842(4) 0.084(2) Uani d PD 1 O
O5"A 0.874(8) -0.1229(8) 0.6321(3) 0.3015(3) 0.0661(14) Uani d PD 1 O
C5"A 0.874(8) -0.2284(12) 0.5992(4) 0.1729(4) 0.064(2) Uani d PD 1 C
H5" 0.874(8) -0.3957(74) 0.6165(8) 0.1621(6) 0.052(14) Uiso calc PR 1 H
H5"2 0.874(8) -0.2226(12) 0.5370(27) 0.1733(4) 0.101(22) Uiso calc PR 1 H
C6"A 0.874(8) -0.0975(11) 0.6323(4) 0.0591(5) 0.068(2) Uani d PD 1 C
H6" 0.874(8) -0.1247(62) 0.6937(6) 0.0499(27) 0.140(31) Uiso calc PR 1 H
H6"2 0.874(8) -0.1555(55) 0.6034(20) -0.0223(8) 0.087(20) Uiso calc PR 1 H
H6"3 0.874(8) 0.0736(14) 0.6214(25) 0.0753(20) 0.112(25) Uiso calc PR 1 H
O4"B 0.126(8) -0.4014(19) 0.7157(20) 0.308(3) 0.055(8) Uiso d PD 2 O
O5"B 0.126(8) -0.0235(24) 0.6755(16) 0.2685(16) 0.046(6) Uiso d PD 2 O
C5"B 0.126(8) -0.0908(52) 0.6546(20) 0.1277(16) 0.060(11) Uiso d PD 2 C
H5"3 0.126(8) 0.0541(52) 0.6385(20) 0.0825(16) 0.072 Uiso calc PR 2 H
H5"4 0.126(8) -0.1604(52) 0.7057(20) 0.0830(16) 0.072 Uiso calc PR 2 H
C6"B 0.126(8) -0.2665(79) 0.583(3) 0.116(4) 0.078(16) Uiso d PD 2 C
H6"4 0.126(8) -0.2032(247) 0.5341(71) 0.1662(257) 0.117 Uiso calc PR 2 H
H6"5 0.126(8) -0.2949(435) 0.5677(138) 0.0228(48) 0.117 Uiso calc PR 2 H
H6"6 0.126(8) -0.4169(192) 0.6015(70) 0.1516(285) 0.117 Uiso calc PR 2 H
N1 1 0.0879(5) 0.8341(2) 0.8906(2) 0.0319(6) Uani d . . N
C2 1 0.2818(6) 0.7984(2) 0.9681(3) 0.0340(7) Uani d . . C
O2 1 0.4308(4) 0.7500(2) 0.9237(2) 0.0479(7) Uani d . . O
N3 1 0.2926(5) 0.8240(2) 1.1009(3) 0.0410(7) Uani d . . N
H3 1 0.4112(52) 0.8017(10) 1.1525(22) 0.042(10) Uiso calc R . H
C4 1 0.1402(6) 0.8806(2) 1.1633(3) 0.0368(8) Uani d . . C
O4 1 0.1812(5) 0.8982(2) 1.2825(2) 0.0550(7) Uani d . . O
C5 1 -0.0610(6) 0.9142(2) 1.0766(3) 0.0375(8) Uani d . . C
C5M 1 -0.2368(7) 0.9754(3) 1.1377(4) 0.0514(10) Uani d . . C
H5M1 1 -0.1450(22) 1.0273(14) 1.1776(24) 0.060(12) Uiso calc R . H
H5M2 1 -0.3224(39) 0.9443(9) 1.2113(24) 0.066(13) Uiso calc R . H
H5M3 1 -0.3614(40) 0.9958(14) 1.0654(17) 0.074(14) Uiso calc R . H
C6 1 -0.0762(6) 0.8892(2) 0.9475(3) 0.0337(7) Uani d . . C
H6 1 -0.2166(46) 0.9120(8) 0.8875(20) 0.030(8) Uiso calc R . H

loop_
_atom_type_symbol
_atom_type_description
_atom_type_scat_source
_atom_type_scat_dispersion_real
_atom_type_scat_dispersion_imag
C C 'International Tables Vol C Tables 4.2.6.8 and 6.1.1.4' 0.0033 0.001
H H 'International Tables Vol C Tables 4.2.6.8 and 6.1.1.4' 0.0000 0.000
O O 'International Tables Vol C Tables 4.2.6.8 and 6.1.1.4' 0.0106 0.006
N N 'International Tables Vol C Tables 4.2.6.8 and 6.1.1.4' 0.0061 0.003

loop_
_geom_angle_atom_site_label_1
_geom_angle_atom_site_label_2
_geom_angle_atom_site_label_3
_geom_angle
_geom_angle_publ_flag
O4' C1' N1 107.8(2) yes
O4' C1' C2' 107.2(2) yes
N1 C1' C2' 115.8(2) yes
O4' C1' H1' 108.65(15) ?
N1 C1' H1' 108.6(2) ?
C2' C1' H1' 108.6(2) ?
N2" C2' C1' 111.1(3) yes
N2" C2' C3' 107.5(3) yes
C1' C2' C3' 101.9(3) yes
N2" C2' H2' 111.9(2) ?
C1' C2' H2' 111.9(2) ?
C3' C2' H2' 111.9(2) ?
C4' C3' C3" 115.3(3) yes
C4' C3' C2' 105.3(2) yes
C3" C3' C2' 100.7(2) yes
C4' C3' H3' 111.6(2) ?
C3" C3' H3' 111.6(2) ?
C2' C3' H3' 111.6(2) ?
O4' C4' C5' 109.5(3) yes
O4' C4' C3' 105.3(2) yes
C5' C4' C3' 114.9(3) yes
O4' C4' H4' 109.02(15) ?
C5' C4' H4' 109.0(2) ?
C3' C4' H4' 109.0(2) ?
C1' O4' C4' 111.0(2) yes
O5' C5' C4' 111.1(3) yes
O5' C5' H5'1 109.4(2) ?
C4' C5' H5'1 109.4(2) ?
O5' C5' H5'2 109.4(2) ?
C4' C5' H5'2 109.4(2) ?
H5'1 C5' H5'2 108.0 ?
C5' O5' H5' 109.5(2) ?
N2" C2" H2" 109.5(2) ?
N2" C2" H2"2 109.5(2) ?
H2" C2" H2"2 109.5 ?
N2" C2" H2"3 109.5(2) ?
H2" C2" H2"3 109.5 ?
H2"2 C2" H2"3 109.5 ?
C2' N2" O3" 102.5(3) yes
C2' N2" C2" 111.9(3) yes
O3" N2" C2" 108.7(3) yes
C3" O3" N2" 108.8(2) yes
O3" C3" C4" 112.8(3) yes
O3" C3" C3' 108.0(2) yes
C4" C3" C3' 112.6(3) yes
O3" C3" H3" 107.7(2) ?
C4" C3" H3" 107.7(2) ?
C3' C3" H3" 107.7(2) ?
O4"A C4" O5"A 124.2(4) yes
O4"B C4" O5"B 125.3(12) yes
O4"B C4" C3" 130.1(13) yes
O4"A C4" C3" 121.7(4) yes
O5"A C4" C3" 114.1(3) yes
O5"B C4" C3" 104.4(7) yes
C4" O5"A C5"A 118.1(4) yes
O5"A C5"A C6"A 111.4(5) yes
O5"A C5"A H5" 109.4(3) ?
C6"A C5"A H5" 109.4(4) ?
O5"A C5"A H5"2 109.4(3) ?
C6"A C5"A H5"2 109.4(3) ?
H5" C5"A H5"2 108.0 ?
C5"A C6"A H6" 109.5(3) ?
C5"A C6"A H6"2 109.5(3) ?
H6" C6"A H6"2 109.5 ?
C5"A C6"A H6"3 109.5(3) ?
H6" C6"A H6"3 109.5 ?
H6"2 C6"A H6"3 109.5 ?
C4" O5"B C5"B 117.9(11) yes
O5"B C5"B C6"B 111.7(11) yes
O5"B C5"B H5"3 109.3(10) ?
C6"B C5"B H5"3 109.(2) ?
O5"B C5"B H5"4 109.3(14) ?
C6"B C5"B H5"4 109.(2) ?
H5"3 C5"B H5"4 107.9 ?
C5"B C6"B H6"4 110.(2) ?
C5"B C6"B H6"5 109.5(14) ?
H6"4 C6"B H6"5 109.5 ?
C5"B C6"B H6"6 110.(2) ?
H6"4 C6"B H6"6 109.47(6) ?
H6"5 C6"B H6"6 109.47(6) ?
C6 N1 C2 121.0(2) yes
C6 N1 C1' 120.9(3) yes
C2 N1 C1' 118.0(3) yes
O2 C2 N3 122.3(3) yes
O2 C2 N1 123.9(3) yes
N3 C2 N1 113.8(3) yes
C2 N3 C4 128.2(3) yes
C2 N3 H3 115.9(2) ?
C4 N3 H3 115.9(2) ?
O4 C4 N3 119.5(3) yes
O4 C4 C5 125.7(3) yes
N3 C4 C5 114.8(3) yes
C6 C5 C4 117.8(3) yes
C6 C5 C5M 124.2(3) yes
C4 C5 C5M 118.0(3) yes
C5 C5M H5M1 109.5(2) ?
C5 C5M H5M2 109.5(2) ?
H5M1 C5M H5M2 109.5 ?
C5 C5M H5M3 109.5(2) ?
H5M1 C5M H5M3 109.5 ?
H5M2 C5M H5M3 109.5 ?
C5 C6 N1 124.3(3) yes
C5 C6 H6 117.9(2) ?
N1 C6 H6 117.9(2) ?

loop_
_geom_bond_atom_site_label_1
_geom_bond_atom_site_label_2
_geom_bond_distance
_geom_bond_publ_flag
C1' O4' 1.432(4) yes
C1' N1 1.457(3) yes
C1' C2' 1.528(4) yes
C1' H1' 0.97(4) ?
C2' N2" 1.446(5) yes
C2' C3' 1.542(4) yes
C2' H2' 0.98(3) ?
C3' C4' 1.514(5) yes
C3' C3" 1.525(4) yes
C3' H3' 0.96(3) ?
C4' O4' 1.462(4) yes
C4' C5' 1.501(5) yes
C4' H4' 0.94(4) ?
C5' O5' 1.424(4) yes
C5' H5'1 0.97(3) ?
C5' H5'2 0.97(3) ?
O5' H5' 0.79(5) ?
C2" N2" 1.461(5) yes
C2" H2" 0.95(2) ?
C2" H2"2 0.95(2) ?
C2" H2"3 0.95(2) ?
N2" O3" 1.460(4) yes
O3" C3" 1.442(4) yes
C3" C4" 1.524(5) yes
C3" H3" 1.03(4) ?
C4" O4"B 1.180(10) yes
C4" O4"A 1.182(5) yes
C4" O5"A 1.319(5) yes
C4" O5"B 1.326(10) yes
O5"A C5"A 1.459(5) yes
C5"A C6"A 1.466(7) yes
C5"A H5" 0.96(4) ?
C5"A H5"2 0.96(4) ?
C6"A H6" 0.96 ?
C6"A H6"2 0.96 ?
C6"A H6"3 0.96 ?
O5"B C5"B 1.459(11) yes
C5"B C6"B 1.462(12) yes
C5"B H5"3 0.97 ?
C5"B H5"4 0.97 ?
C6"B H6"4 0.96 ?
C6"B H6"5 0.96 ?
C6"B H6"6 0.9600(11) ?
N1 C6 1.383(4) yes
N1 C2 1.390(4) yes
C2 O2 1.209(4) yes
C2 N3 1.373(4) yes
N3 C4 1.381(4) yes
N3 H3 0.87(4) ?
C4 O4 1.220(4) yes
C4 C5 1.456(5) yes
C5 C6 1.335(4) yes
C5 C5M 1.503(5) yes
C5M H5M1 1.01(2) ?
C5M H5M2 1.01(2) ?
C5M H5M3 1.01(2) ?
C6 H6 1.01(3) ?

loop_
_geom_torsion_atom_site_label_1
_geom_torsion_atom_site_label_2
_geom_torsion_atom_site_label_3
_geom_torsion_atom_site_label_4
_geom_torsion
_geom_torsion_publ_flag
C1' C2' C3' C4' -30.3(3) yes
C3' C4' O4' C1' -6.7(3) yes
O4' C1' C2' C3' 26.6(3) yes
C2' C1' N1 C2 117.6(3) yes
C2' N2" O3" C3" -31.2(3) yes
O3" C3" C3' C2' 7.3(3) yes
C3' C3" C4" O5"A -152.5(4) yes
C3" C4" O5"A C5"A -173.8(4) yes
C4" O5"A C5"A C6"A 84.4(6) yes
C2' C3' C4' O4' 23.4(3) yes
C4' O4' C1' C2' -13.0(3) yes
O4' C1' N1 C6 54.3(3) yes
C3' C2' N2" O3" 35.9(3) yes
N2" O3" C3" C3' 14.4(3) yes
C3" C3' C2' N2" -27.0(3) yes
C3' C3" C4" O5"B 165.0(10) yes
C3" C4" O5"B C5"B -168(2) yes
C4" O5"B C5"B C6"B -67(3) yes
